data_7206103
loop_
_publ_author_name
'B\;akowicz, Julia'
'Skar\.zewski, Jacek'
'Turowska-Tyrk, Ilona'

_publ_section_title
;
 Photo-induced structural changes in two crystal forms with different
 numbers of independent molecules
;
_journal_issue 13
_journal_name_full CrystEngComm
_journal_page_first 4332
_journal_paper_doi 10.1039/c0ce00795a
_journal_volume 13
_journal_year 2011
_chemical_absolute_configuration syn
_chemical_formula_sum 'C33 H39 N O4'
_chemical_formula_weight 513.65
_chemical_name_systematic
;
?
;
_space_group_IT_number 19
_symmetry_cell_setting orthorhombic
_symmetry_space_group_name_Hall 'P 2ac 2ab'
_symmetry_space_group_name_H-M 'P 21 21 21'
_atom_sites_solution_hydrogens geom
_atom_sites_solution_primary direct
_atom_sites_solution_secondary difmap
_audit_creation_method SHELXL-97
_cell_angle_alpha 90.00
_cell_angle_beta 90.00
_cell_angle_gamma 90.00
_cell_formula_units_Z 4
_cell_length_a 9.2515(16)
_cell_length_b 11.479(2)
_cell_length_c 28.054(5)
_cell_measurement_reflns_used 1000
_cell_measurement_temperature 299(2)
_cell_measurement_theta_max 13.5
_cell_measurement_theta_min 4.0
_cell_volume 2979.3(9)
_computing_cell_refinement 'CRYSALIS (Oxford Diffraction, 2003)'
_computing_data_collection 'CRYSALIS (Oxford Diffraction, 2003)'
_computing_data_reduction 'CRYSALIS (Oxford Diffraction, 2003)'
_computing_molecular_graphics 'ORTEP-3 for Windows (Farrugia, 1997)'
_computing_publication_material 'SHELXL97 (Sheldrick, 2008)'
_computing_structure_refinement 'SHELXL97 (Sheldrick, 2008)'
_computing_structure_solution 'SHELXS97 (Sheldrick, 2008)'
_diffrn_ambient_temperature 299(2)
_diffrn_measured_fraction_theta_full 0.991
_diffrn_measured_fraction_theta_max 0.991
_diffrn_measurement_device_type 'KM4CCD diffractometer'
_diffrn_measurement_method '\w scans'
_diffrn_radiation_monochromator graphite
_diffrn_radiation_source 'fine-focus sealed tube'
_diffrn_radiation_type MoK\a
_diffrn_radiation_wavelength 0.71073
_diffrn_reflns_av_R_equivalents 0.0483
_diffrn_reflns_av_sigmaI/netI 0.0381
_diffrn_reflns_limit_h_max 8
_diffrn_reflns_limit_h_min -11
_diffrn_reflns_limit_k_max 13
_diffrn_reflns_limit_k_min -13
_diffrn_reflns_limit_l_max 33
_diffrn_reflns_limit_l_min -29
_diffrn_reflns_number 14549
_diffrn_reflns_theta_full 25.00
_diffrn_reflns_theta_max 25.00
_diffrn_reflns_theta_min 4.04
_exptl_absorpt_coefficient_mu 0.074
_exptl_absorpt_correction_type none
_exptl_crystal_colour colourless
_exptl_crystal_density_diffrn 1.145
_exptl_crystal_density_method 'not measured'
_exptl_crystal_description block
_exptl_crystal_F_000 1104
_exptl_crystal_size_max 0.40
_exptl_crystal_size_mid 0.20
_exptl_crystal_size_min 0.15
_refine_diff_density_max 0.192
_refine_diff_density_min -0.194
_refine_diff_density_rms 0.035
_refine_ls_extinction_method none
_refine_ls_goodness_of_fit_ref 1.141
_refine_ls_hydrogen_treatment constr
_refine_ls_matrix_type full
_refine_ls_number_parameters 384
_refine_ls_number_reflns 2953
_refine_ls_number_restraints 303
_refine_ls_restrained_S_all 1.232
_refine_ls_R_factor_all 0.1085
_refine_ls_R_factor_gt 0.0747
_refine_ls_shift/su_max 0.000
_refine_ls_shift/su_mean 0.000
_refine_ls_structure_factor_coef Fsqd
_refine_ls_weighting_details 'calc w=1/[\s^2^(Fo^2^)+(0.1267P)^2^+0.0000P] where P=(Fo^2^+2Fc^2^)/3'
_refine_ls_weighting_scheme calc
_refine_ls_wR_factor_gt 0.1956
_refine_ls_wR_factor_ref 0.2239
_reflns_number_gt 2009
_reflns_number_total 2953
_reflns_threshold_expression >2sigma(I)
_cod_data_source_file c0ce00795a.txt
_cod_data_source_block 87.9%P
_cod_depositor_comments
;
The following automatic conversions were performed:

'_symmetry_cell_setting' value 'Orthorhombic' changed to
'orthorhombic' according to
/home/saulius/struct/CIF-dictionaries/cif_core.dic dictionary named
'cif_core.dic' version 2.4.1 from 2010-06-29.

Automatic conversion script
Id: cif_fix_values 1715 2011-07-08 13:25:40Z adriana 
;
_cod_database_code 7206103

loop_
_symmetry_equiv_pos_as_xyz
'x, y, z'
'-x+1/2, -y, z+1/2'
'-x, y+1/2, -z+1/2'
'x+1/2, -y+1/2, -z'

loop_
_atom_site_label
_atom_site_type_symbol
_atom_site_fract_x
_atom_site_fract_y
_atom_site_fract_z
_atom_site_U_iso_or_equiv
_atom_site_adp_type
_atom_site_occupancy
_atom_site_symmetry_multiplicity
_atom_site_calc_flag
_atom_site_refinement_flags
_atom_site_disorder_assembly
_atom_site_disorder_group
N1R N 0.727(6) 0.282(3) -0.0013(17) 0.083(12) Uiso 0.121(8) 1 d PDU A 1
H1R H 0.6368 0.2641 0.0004 0.100 Uiso 0.121(8) 1 calc PR A 1
O1R O 0.505(6) -0.243(7) 0.099(3) 0.082(11) Uiso 0.121(8) 1 d PDU A 1
O2R O 0.932(8) 0.264(6) 0.040(3) 0.060(16) Uiso 0.121(8) 1 d PDU A 1
O3R O 0.754(6) 0.583(3) -0.021(2) 0.12(2) Uiso 0.121(8) 1 d PD A 1
O4R O 0.576(9) 0.474(5) 0.004(5) 0.097(11) Uiso 0.121(8) 1 d PDU A 1
C1R C 0.624(4) -0.222(3) 0.1943(9) 0.063(9) Uiso 0.121(8) 1 d PDU A 1
C2R C 0.682(3) -0.268(3) 0.2357(9) 0.059(8) Uiso 0.121(8) 1 d PDU A 1
H2R H 0.6290 -0.2610 0.2638 0.071 Uiso 0.121(8) 1 calc PR A 1
C3R C 0.813(4) -0.322(4) 0.2368(10) 0.073(10) Uiso 0.121(8) 1 d PDU A 1
C4R C 0.896(4) -0.322(5) 0.1963(11) 0.083(17) Uiso 0.121(8) 1 d PDU A 1
H4R H 0.9932 -0.3429 0.1983 0.100 Uiso 0.121(8) 1 calc PR A 1
C5R C 0.838(4) -0.290(4) 0.1514(10) 0.065(16) Uiso 0.121(8) 1 d PDU A 1
C6R C 0.702(4) -0.241(4) 0.1523(9) 0.07(2) Uiso 0.121(8) 1 d PDU A 1
C7R C 0.629(4) -0.209(3) 0.1063(10) 0.077(6) Uiso 0.121(8) 1 d PDU A 1
C8R C 0.683(4) -0.102(3) 0.0831(11) 0.072(9) Uiso 0.121(8) 1 d PDU A 1
C9R C 0.624(4) -0.065(3) 0.0403(10) 0.053(13) Uiso 0.121(8) 1 d PD A 1
H9R H 0.5539 -0.1098 0.0253 0.064 Uiso 0.121(8) 1 calc PR A 1
C10R C 0.669(4) 0.038(3) 0.0199(12) 0.054(19) Uiso 0.121(8) 1 d PD A 1
H10R H 0.6322 0.0602 -0.0095 0.064 Uiso 0.121(8) 1 calc PR A 1
C11R C 0.769(5) 0.107(3) 0.0428(15) 0.061(17) Uiso 0.121(8) 1 d PDU A 1
C12R C 0.834(4) 0.066(3) 0.0842(12) 0.047(8) Uiso 0.121(8) 1 d PDU A 1
H12R H 0.9079 0.1084 0.0983 0.057 Uiso 0.121(8) 1 calc PR A 1
C13R C 0.791(4) -0.036(3) 0.1044(12) 0.062(11) Uiso 0.121(8) 1 d PDU A 1
H13R H 0.8341 -0.0621 0.1325 0.074 Uiso 0.121(8) 1 calc PR A 1
C14R C 0.506(4) -0.133(4) 0.1974(14) 0.088(12) Uiso 0.121(8) 1 d PDU A 1
H14R H 0.4723 -0.1178 0.1649 0.106 Uiso 0.121(8) 1 calc PR A 1
C15R C 0.380(4) -0.182(5) 0.225(3) 0.125(18) Uiso 0.121(8) 1 d PDU A 1
H15A H 0.3014 -0.1280 0.2244 0.188 Uiso 0.121(8) 1 calc PR A 1
H15B H 0.4090 -0.1959 0.2574 0.188 Uiso 0.121(8) 1 calc PR A 1
H15C H 0.3502 -0.2545 0.2108 0.188 Uiso 0.121(8) 1 calc PR A 1
C16R C 0.556(7) -0.018(4) 0.218(3) 0.14(2) Uiso 0.121(8) 1 d PDU A 1
H16A H 0.4759 0.0346 0.2205 0.214 Uiso 0.121(8) 1 calc PR A 1
H16B H 0.6294 0.0152 0.1982 0.214 Uiso 0.121(8) 1 calc PR A 1
H16C H 0.5956 -0.0309 0.2496 0.214 Uiso 0.121(8) 1 calc PR A 1
C17R C 0.878(5) -0.351(5) 0.2842(12) 0.102(12) Uiso 0.121(8) 1 d PDU A 1
H17R H 0.7971 -0.3352 0.3057 0.122 Uiso 0.121(8) 1 calc PR A 1
C18R C 0.987(8) -0.264(7) 0.301(3) 0.15(2) Uiso 0.121(8) 1 d PDU A 1
H18A H 0.9639 -0.1886 0.2888 0.221 Uiso 0.121(8) 1 calc PR A 1
H18B H 1.0816 -0.2868 0.2906 0.221 Uiso 0.121(8) 1 calc PR A 1
H18C H 0.9856 -0.2614 0.3355 0.221 Uiso 0.121(8) 1 calc PR A 1
C19R C 0.907(12) -0.472(6) 0.294(3) 0.13(2) Uiso 0.121(8) 1 d PDU A 1
H19A H 0.8290 -0.5184 0.2820 0.189 Uiso 0.121(8) 1 calc PR A 1
H19B H 0.9156 -0.4829 0.3278 0.189 Uiso 0.121(8) 1 calc PR A 1
H19C H 0.9955 -0.4944 0.2788 0.189 Uiso 0.121(8) 1 calc PR A 1
C20R C 0.893(5) -0.350(4) 0.1065(12) 0.076(11) Uiso 0.121(8) 1 d PDU A 1
H20R H 0.8398 -0.3172 0.0795 0.091 Uiso 0.121(8) 1 calc PR A 1
C21R C 0.863(10) -0.479(5) 0.107(3) 0.13(2) Uiso 0.121(8) 1 d PDU A 1
H21A H 0.8963 -0.5130 0.0777 0.191 Uiso 0.121(8) 1 calc PR A 1
H21B H 0.7605 -0.4916 0.1099 0.191 Uiso 0.121(8) 1 calc PR A 1
H21C H 0.9118 -0.5143 0.1333 0.191 Uiso 0.121(8) 1 calc PR A 1
C22R C 1.052(6) -0.326(8) 0.098(3) 0.12(2) Uiso 0.121(8) 1 d PDU A 1
H22A H 1.0695 -0.2438 0.1004 0.177 Uiso 0.121(8) 1 calc PR A 1
H22B H 1.0785 -0.3524 0.0667 0.177 Uiso 0.121(8) 1 calc PR A 1
H22C H 1.1088 -0.3663 0.1214 0.177 Uiso 0.121(8) 1 calc PR A 1
C23R C 0.823(7) 0.220(4) 0.024(2) 0.065(12) Uiso 0.121(8) 1 d PDU A 1
C24R C 0.772(6) 0.378(2) -0.0310(12) 0.065(11) Uiso 0.121(8) 1 d PDU A 1
H24R H 0.8760 0.3884 -0.0264 0.078 Uiso 0.121(8) 1 calc PR A 1
C25R C 0.699(6) 0.490(3) -0.0166(19) 0.084(12) Uiso 0.121(8) 1 d PDU A 1
C26R C 0.495(12) 0.573(8) 0.019(6) 0.10(2) Uiso 0.121(8) 1 d PDU A 1
H26A H 0.4921 0.6296 -0.0059 0.157 Uiso 0.121(8) 1 calc PR A 1
H26B H 0.5395 0.6071 0.0470 0.157 Uiso 0.121(8) 1 calc PR A 1
H26C H 0.3980 0.5497 0.0271 0.157 Uiso 0.121(8) 1 calc PR A 1
C27R C 0.747(6) 0.352(3) -0.0836(13) 0.063(19) Uiso 0.121(8) 1 d PD A 1
H27A H 0.6444 0.3415 -0.0893 0.075 Uiso 0.121(8) 1 calc PR A 1
H27B H 0.7797 0.4175 -0.1026 0.075 Uiso 0.121(8) 1 calc PR A 1
C28R C 0.826(4) 0.245(3) -0.0986(14) 0.073(13) Uiso 0.121(8) 1 d PGDU A 1
C29R C 0.754(3) 0.140(3) -0.1025(15) 0.088(13) Uiso 0.121(8) 1 d PGDU A 1
H29R H 0.6559 0.1372 -0.0959 0.105 Uiso 0.121(8) 1 d PG A 1
C30R C 0.825(4) 0.041(2) -0.1158(15) 0.093(17) Uiso 0.121(8) 1 d PG A 1
H30R H 0.7744 -0.0289 -0.1179 0.111 Uiso 0.121(8) 1 d PG A 1
C31R C 0.971(4) 0.042(3) -0.1261(16) 0.075(12) Uiso 0.121(8) 1 d PGU A 1
H31R H 1.0193 -0.0255 -0.1346 0.090 Uiso 0.121(8) 1 d PG A 1
C32R C 1.042(3) 0.146(3) -0.1236(17) 0.084(16) Uiso 0.121(8) 1 d PG A 1
H32R H 1.1394 0.1494 -0.1312 0.101 Uiso 0.121(8) 1 d PG A 1
C33R C 0.971(4) 0.246(3) -0.1099(16) 0.093(16) Uiso 0.121(8) 1 d PGDU A 1
H33R H 1.0225 0.3157 -0.1083 0.112 Uiso 0.121(8) 1 d PG A 1
N1P N 0.7368(7) 0.2700(6) -0.0132(2) 0.0719(19) Uani 0.879(8) 1 d PDU A 2
H1P H 0.6535 0.2388 -0.0179 0.086 Uiso 0.879(8) 1 calc PR A 2
O1P O 0.4977(11) -0.2355(10) 0.0975(4) 0.089(2) Uani 0.879(8) 1 d PDU A 2
O2P O 0.9368(10) 0.2704(9) 0.0315(4) 0.073(3) Uani 0.879(8) 1 d PDU A 2
O3P O 0.7453(8) 0.5706(6) -0.0484(3) 0.116(2) Uani 0.879(8) 1 d PD A 2
O4P O 0.6020(13) 0.4685(7) -0.0001(6) 0.100(2) Uani 0.879(8) 1 d PDU A 2
C1P C 0.6532(7) -0.2065(6) 0.1982(2) 0.074(2) Uiso 0.879(8) 1 d PDU A 2
C2P C 0.7226(8) -0.2403(6) 0.2392(2) 0.082(2) Uiso 0.879(8) 1 d PDU A 2
H2P H 0.6895 -0.2187 0.2692 0.099 Uiso 0.879(8) 1 calc PR A 2
C3P C 0.8451(8) -0.3088(7) 0.2332(2) 0.088(2) Uiso 0.879(8) 1 d PDU A 2
C4P C 0.8917(9) -0.3406(8) 0.1884(2) 0.084(3) Uiso 0.879(8) 1 d PDU A 2
H4P H 0.9730 -0.3879 0.1859 0.101 Uiso 0.879(8) 1 calc PR A 2
C5P C 0.8224(8) -0.3049(8) 0.1462(2) 0.078(3) Uiso 0.879(8) 1 d PDU A 2
C6P C 0.7012(7) -0.2369(7) 0.1543(2) 0.071(3) Uiso 0.879(8) 1 d PDU A 2
C7P C 0.5888(6) -0.1673(5) 0.12651(19) 0.0634(17) Uani 0.879(8) 1 d PDU A 2
C8P C 0.6517(6) -0.0658(5) 0.0986(2) 0.0547(15) Uiso 0.879(8) 1 d PDU A 2
C9P C 0.6030(7) -0.0405(6) 0.0540(2) 0.0632(19) Uiso 0.879(8) 1 d PD A 2
H9P H 0.5313 -0.0868 0.0406 0.076 Uiso 0.879(8) 1 calc PR A 2
C10P C 0.6573(8) 0.0519(7) 0.0283(3) 0.069(3) Uiso 0.879(8) 1 d PD A 2
H10P H 0.6218 0.0663 -0.0021 0.083 Uiso 0.879(8) 1 calc PR A 2
C11P C 0.7624(8) 0.1232(6) 0.0466(2) 0.057(2) Uiso 0.879(8) 1 d PDU A 2
C12P C 0.8142(7) 0.0962(6) 0.0913(2) 0.0604(19) Uiso 0.879(8) 1 d PDU A 2
H12P H 0.8861 0.1424 0.1047 0.073 Uiso 0.879(8) 1 calc PR A 2
C13P C 0.7626(7) 0.0036(6) 0.1164(2) 0.0635(17) Uiso 0.879(8) 1 d PDU A 2
H13P H 0.8024 -0.0137 0.1460 0.076 Uiso 0.879(8) 1 calc PR A 2
C14P C 0.5242(6) -0.1375(5) 0.1793(2) 0.0740(19) Uani 0.879(8) 1 d PDU A 2
C15P C 0.3790(7) -0.1989(7) 0.1870(3) 0.098(3) Uani 0.879(8) 1 d PDU A 2
H15D H 0.3876 -0.2793 0.1780 0.147 Uiso 0.879(8) 1 calc PR A 2
H15E H 0.3063 -0.1620 0.1678 0.147 Uiso 0.879(8) 1 calc PR A 2
H15F H 0.3524 -0.1938 0.2200 0.147 Uiso 0.879(8) 1 calc PR A 2
C16P C 0.5145(9) -0.0135(5) 0.1952(3) 0.086(2) Uani 0.879(8) 1 d PDU A 2
H16D H 0.4307 0.0222 0.1813 0.129 Uiso 0.879(8) 1 calc PR A 2
H16E H 0.5996 0.0277 0.1852 0.129 Uiso 0.879(8) 1 calc PR A 2
H16F H 0.5071 -0.0107 0.2293 0.129 Uiso 0.879(8) 1 calc PR A 2
C17P C 0.9291(10) -0.3496(8) 0.2778(3) 0.113(3) Uani 0.879(8) 1 d PDU A 2
H17P H 0.8728 -0.3245 0.3056 0.135 Uiso 0.879(8) 1 calc PR A 2
C18P C 1.0712(13) -0.2918(12) 0.2814(4) 0.168(6) Uani 0.879(8) 1 d PDU A 2
H18D H 1.0587 -0.2090 0.2792 0.252 Uiso 0.879(8) 1 calc PR A 2
H18E H 1.1323 -0.3180 0.2559 0.252 Uiso 0.879(8) 1 calc PR A 2
H18F H 1.1151 -0.3110 0.3114 0.252 Uiso 0.879(8) 1 calc PR A 2
C19P C 0.9381(16) -0.4766(9) 0.2801(5) 0.153(6) Uani 0.879(8) 1 d PDU A 2
H19D H 0.8428 -0.5092 0.2776 0.229 Uiso 0.879(8) 1 calc PR A 2
H19E H 0.9804 -0.4994 0.3100 0.229 Uiso 0.879(8) 1 calc PR A 2
H19F H 0.9969 -0.5047 0.2544 0.229 Uiso 0.879(8) 1 calc PR A 2
C20P C 0.8818(10) -0.3311(8) 0.0973(3) 0.089(3) Uani 0.879(8) 1 d PDU A 2
H20P H 0.8201 -0.2916 0.0740 0.107 Uiso 0.879(8) 1 calc PR A 2
C21P C 0.8773(14) -0.4600(8) 0.0867(4) 0.121(4) Uani 0.879(8) 1 d PDU A 2
H21D H 0.9137 -0.4737 0.0551 0.182 Uiso 0.879(8) 1 calc PR A 2
H21E H 0.7794 -0.4872 0.0887 0.182 Uiso 0.879(8) 1 calc PR A 2
H21F H 0.9359 -0.5010 0.1094 0.182 Uiso 0.879(8) 1 calc PR A 2
C22P C 1.0329(12) -0.2851(12) 0.0912(5) 0.139(5) Uani 0.879(8) 1 d PDU A 2
H22D H 1.0667 -0.3028 0.0597 0.208 Uiso 0.879(8) 1 calc PR A 2
H22E H 1.0955 -0.3209 0.1143 0.208 Uiso 0.879(8) 1 calc PR A 2
H22F H 1.0331 -0.2022 0.0958 0.208 Uiso 0.879(8) 1 calc PR A 2
C23P C 0.8196(9) 0.2272(7) 0.0216(3) 0.060(2) Uani 0.879(8) 1 d PDU A 2
C24P C 0.7791(8) 0.3651(6) -0.0433(2) 0.072(2) Uani 0.879(8) 1 d PDU A 2
H24P H 0.8837 0.3753 -0.0396 0.087 Uiso 0.879(8) 1 calc PR A 2
C25P C 0.7089(9) 0.4786(6) -0.0305(3) 0.085(2) Uani 0.879(8) 1 d PDU A 2
C26P C 0.524(2) 0.5725(12) 0.0129(9) 0.128(4) Uani 0.879(8) 1 d PDU A 2
H26D H 0.4665 0.5575 0.0408 0.192 Uiso 0.879(8) 1 calc PR A 2
H26E H 0.4620 0.5953 -0.0129 0.192 Uiso 0.879(8) 1 calc PR A 2
H26F H 0.5912 0.6341 0.0196 0.192 Uiso 0.879(8) 1 calc PR A 2
C27P C 0.7503(10) 0.3371(7) -0.0957(3) 0.081(3) Uani 0.879(8) 1 d PD A 2
H27C H 0.6480 0.3218 -0.0998 0.098 Uiso 0.879(8) 1 calc PR A 2
H27D H 0.7744 0.4048 -0.1148 0.098 Uiso 0.879(8) 1 calc PR A 2
C28P C 0.8321(6) 0.2370(4) -0.1135(2) 0.073(2) Uiso 0.879(8) 1 d PGDU A 2
C29P C 0.7655(5) 0.1327(5) -0.1223(3) 0.105(3) Uiso 0.879(8) 1 d PGDU A 2
H29P H 0.6669 0.1250 -0.1167 0.126 Uiso 0.879(8) 1 d PG A 2
C30P C 0.8429(7) 0.0393(4) -0.1394(3) 0.129(3) Uiso 0.879(8) 1 d PG A 2
H30P H 0.7963 -0.0316 -0.1442 0.155 Uiso 0.879(8) 1 d PG A 2
C31P C 0.9871(7) 0.0487(5) -0.1496(3) 0.118(3) Uiso 0.879(8) 1 d PGU A 2
H31P H 1.0385 -0.0142 -0.1618 0.141 Uiso 0.879(8) 1 d PG A 2
C32P C 1.0535(5) 0.1532(6) -0.1414(3) 0.109(3) Uiso 0.879(8) 1 d PG A 2
H32P H 1.1513 0.1617 -0.1482 0.131 Uiso 0.879(8) 1 d PG A 2
C33P C 0.9775(6) 0.2460(4) -0.1232(2) 0.084(2) Uiso 0.879(8) 1 d PGDU A 2
H33P H 1.0250 0.3160 -0.1174 0.101 Uiso 0.879(8) 1 d PG A 2

loop_
_atom_site_aniso_label
_atom_site_aniso_U_11
_atom_site_aniso_U_22
_atom_site_aniso_U_33
_atom_site_aniso_U_23
_atom_site_aniso_U_13
_atom_site_aniso_U_12
N1P 0.057(3) 0.089(4) 0.070(4) 0.024(3) 0.003(3) -0.007(3)
O1P 0.094(4) 0.077(4) 0.096(4) -0.006(3) -0.012(3) -0.020(3)
O2P 0.055(3) 0.084(4) 0.078(6) 0.016(3) -0.005(3) -0.004(2)
O3P 0.119(5) 0.083(4) 0.147(7) 0.033(4) 0.017(5) 0.022(4)
O4P 0.108(6) 0.094(4) 0.097(5) -0.014(3) 0.022(4) 0.007(4)
C7P 0.061(3) 0.055(3) 0.074(4) -0.003(3) 0.008(3) 0.005(3)
C14P 0.072(4) 0.076(5) 0.073(4) 0.005(4) 0.019(3) 0.009(4)
C15P 0.085(5) 0.091(5) 0.117(7) 0.004(5) 0.037(5) -0.007(4)
C16P 0.094(5) 0.079(5) 0.085(5) 0.001(4) 0.003(4) 0.006(4)
C17P 0.132(8) 0.126(7) 0.080(5) 0.045(5) 0.004(5) 0.028(7)
C18P 0.177(11) 0.196(12) 0.131(9) 0.082(9) -0.066(9) -0.064(10)
C19P 0.142(11) 0.143(9) 0.173(13) 0.088(9) -0.051(11) -0.009(8)
C20P 0.091(5) 0.108(6) 0.069(5) 0.006(4) 0.005(4) 0.031(5)
C21P 0.134(8) 0.111(8) 0.119(8) -0.018(6) 0.023(7) 0.019(7)
C22P 0.137(9) 0.160(12) 0.119(8) 0.013(8) 0.048(8) -0.021(9)
C23P 0.050(3) 0.076(4) 0.055(4) 0.007(3) 0.001(3) 0.021(3)
C24P 0.060(4) 0.083(5) 0.073(5) 0.016(4) 0.000(4) 0.001(3)
C25P 0.079(5) 0.093(6) 0.084(6) 0.015(5) -0.001(4) 0.006(4)
C26P 0.140(12) 0.104(7) 0.139(11) -0.022(7) 0.029(9) 0.020(7)
C27P 0.081(5) 0.099(6) 0.064(5) 0.028(4) -0.007(4) -0.008(5)

loop_
_atom_type_symbol
_atom_type_description
_atom_type_scat_dispersion_real
_atom_type_scat_dispersion_imag
_atom_type_scat_source
C C 0.0033 0.0000 'International Tables Vol C Tables 4.2.6.8 and 6.1.1.4'
H H 0.0000 0.0000 'International Tables Vol C Tables 4.2.6.8 and 6.1.1.4'
N N 0.0061 0.0000 'International Tables Vol C Tables 4.2.6.8 and 6.1.1.4'
O O 0.0106 0.0000 'International Tables Vol C Tables 4.2.6.8 and 6.1.1.4'

loop_
_geom_angle_atom_site_label_1
_geom_angle_atom_site_label_2
_geom_angle_atom_site_label_3
_geom_angle
_geom_angle_site_symmetry_1
_geom_angle_site_symmetry_3
_geom_angle_publ_flag
C23R N1R C24R 121(2) . . ?
C23R N1R H1R 119.3 . . ?
C24R N1R H1R 119.3 . . ?
C25R O4R C26R 119(2) . . ?
C2R C1R C6R 116.7(12) . . ?
C2R C1R C14R 119.3(14) . . ?
C6R C1R C14R 122.2(14) . . ?
C3R C2R C1R 122.5(13) . . ?
C3R C2R H2R 118.8 . . ?
C1R C2R H2R 118.8 . . ?
C2R C3R C4R 118.4(13) . . ?
C2R C3R C17R 118.7(15) . . ?
C4R C3R C17R 120.8(15) . . ?
C3R C4R C5R 121.7(14) . . ?
C3R C4R H4R 119.2 . . ?
C5R C4R H4R 119.2 . . ?
C6R C5R C4R 115.7(12) . . ?
C6R C5R C20R 120.4(17) . . ?
C4R C5R C20R 119.4(16) . . ?
C5R C6R C1R 123.5(12) . . ?
C5R C6R C7R 119.5(14) . . ?
C1R C6R C7R 117.0(13) . . ?
O1R C7R C8R 120(2) . . ?
O1R C7R C6R 119.5(19) . . ?
C8R C7R C6R 115.4(16) . . ?
C9R C8R C13R 119.4(12) . . ?
C9R C8R C7R 120.1(13) . . ?
C13R C8R C7R 120.5(13) . . ?
C10R C9R C8R 120.3(13) . . ?
C10R C9R H9R 119.9 . . ?
C8R C9R H9R 119.9 . . ?
C9R C10R C11R 120.3(14) . . ?
C9R C10R H10R 119.9 . . ?
C11R C10R H10R 119.9 . . ?
C10R C11R C12R 118.7(12) . . ?
C10R C11R C23R 124.0(15) . . ?
C12R C11R C23R 117.1(13) . . ?
C13R C12R C11R 121.1(13) . . ?
C13R C12R H12R 119.5 . . ?
C11R C12R H12R 119.5 . . ?
C12R C13R C8R 119.9(13) . . ?
C12R C13R H13R 120.1 . . ?
C8R C13R H13R 120.1 . . ?
C1R C14R C15R 109.8(16) . . ?
C1R C14R C16R 113.1(17) . . ?
C15R C14R C16R 111.4(17) . . ?
C1R C14R H14R 107.4 . . ?
C15R C14R H14R 107.4 . . ?
C16R C14R H14R 107.4 . . ?
C14R C15R H15A 109.5 . . ?
C14R C15R H15B 109.5 . . ?
H15A C15R H15B 109.5 . . ?
C14R C15R H15C 109.5 . . ?
H15A C15R H15C 109.5 . . ?
H15B C15R H15C 109.5 . . ?
C14R C16R H16A 109.5 . . ?
C14R C16R H16B 109.5 . . ?
H16A C16R H16B 109.5 . . ?
C14R C16R H16C 109.5 . . ?
H16A C16R H16C 109.5 . . ?
H16B C16R H16C 109.5 . . ?
C19R C17R C18R 117.2(19) . . ?
C19R C17R C3R 117.0(18) . . ?
C18R C17R C3R 114.3(17) . . ?
C19R C17R H17R 101.4 . . ?
C18R C17R H17R 101.4 . . ?
C3R C17R H17R 101.4 . . ?
C17R C18R H18A 109.5 . . ?
C17R C18R H18B 109.5 . . ?
H18A C18R H18B 109.5 . . ?
C17R C18R H18C 109.5 . . ?
H18A C18R H18C 109.5 . . ?
H18B C18R H18C 109.5 . . ?
C17R C19R H19A 109.5 . . ?
C17R C19R H19B 109.5 . . ?
H19A C19R H19B 109.5 . . ?
C17R C19R H19C 109.5 . . ?
H19A C19R H19C 109.5 . . ?
H19B C19R H19C 109.5 . . ?
C21R C20R C22R 111.4(17) . . ?
C21R C20R C5R 112.2(17) . . ?
C22R C20R C5R 111.7(17) . . ?
C21R C20R H20R 107.1 . . ?
C22R C20R H20R 107.1 . . ?
C5R C20R H20R 107.1 . . ?
C20R C21R H21A 109.5 . . ?
C20R C21R H21B 109.5 . . ?
H21A C21R H21B 109.5 . . ?
C20R C21R H21C 109.5 . . ?
H21A C21R H21C 109.5 . . ?
H21B C21R H21C 109.5 . . ?
C20R C22R H22A 109.5 . . ?
C20R C22R H22B 109.5 . . ?
H22A C22R H22B 109.5 . . ?
C20R C22R H22C 109.5 . . ?
H22A C22R H22C 109.5 . . ?
H22B C22R H22C 109.5 . . ?
O2R C23R N1R 122(2) . . ?
O2R C23R C11R 119.8(19) . . ?
N1R C23R C11R 115.8(18) . . ?
N1R C24R C25R 111.6(17) . . ?
N1R C24R C27R 111.5(17) . . ?
C25R C24R C27R 111.0(17) . . ?
N1R C24R H24R 107.5 . . ?
C25R C24R H24R 107.5 . . ?
C27R C24R H24R 107.5 . . ?
O3R C25R O4R 123.6(18) . . ?
O3R C25R C24R 123.2(18) . . ?
O4R C25R C24R 112.9(16) . . ?
C28R C27R C24R 111.2(16) . . ?
C28R C27R H27A 109.4 . . ?
C24R C27R H27A 109.4 . . ?
C28R C27R H27B 109.4 . . ?
C24R C27R H27B 109.4 . . ?
H27A C27R H27B 108.0 . . ?
C29R C28R C33R 117.2 . . ?
C29R C28R C27R 120.4(13) . . ?
C33R C28R C27R 122.3(13) . . ?
C30R C29R C28R 121.3 . . ?
C29R C30R C31R 121.0 . . ?
C32R C31R C30R 118.1 . . ?
C31R C32R C33R 121.2 . . ?
C32R C33R C28R 121.2 . . ?
C23P N1P C24P 123.6(5) . . ?
C23P N1P H1P 118.2 . . ?
C24P N1P H1P 118.2 . . ?
C25P O4P C26P 117.9(8) . . ?
C6P C1P C2P 122.4(5) . . ?
C6P C1P C14P 94.3(5) . . ?
C2P C1P C14P 143.3(6) . . ?
C1P C2P C3P 116.1(6) . . ?
C1P C2P H2P 121.9 . . ?
C3P C2P H2P 121.9 . . ?
C4P C3P C2P 121.0(6) . . ?
C4P C3P C17P 120.1(6) . . ?
C2P C3P C17P 118.9(6) . . ?
C3P C4P C5P 123.2(6) . . ?
C3P C4P H4P 118.4 . . ?
C5P C4P H4P 118.4 . . ?
C6P C5P C4P 113.4(6) . . ?
C6P C5P C20P 123.7(6) . . ?
C4P C5P C20P 122.7(6) . . ?
C1P C6P C5P 124.0(5) . . ?
C1P C6P C7P 96.1(5) . . ?
C5P C6P C7P 139.8(6) . . ?
O1P C7P C8P 111.0(5) . . ?
O1P C7P C6P 114.3(6) . . ?
C8P C7P C6P 113.8(5) . . ?
O1P C7P C14P 114.9(7) . . ?
C8P C7P C14P 116.5(5) . . ?
C6P C7P C14P 84.0(4) . . ?
C9P C8P C13P 116.8(5) . . ?
C9P C8P C7P 120.7(5) . . ?
C13P C8P C7P 122.5(5) . . ?
C8P C9P C10P 121.6(6) . . ?
C8P C9P H9P 119.2 . . ?
C10P C9P H9P 119.2 . . ?
C11P C10P C9P 121.5(6) . . ?
C11P C10P H10P 119.2 . . ?
C9P C10P H10P 119.2 . . ?
C10P C11P C12P 116.9(5) . . ?
C10P C11P C23P 123.9(5) . . ?
C12P C11P C23P 119.2(5) . . ?
C13P C12P C11P 121.6(5) . . ?
C13P C12P H12P 119.2 . . ?
C11P C12P H12P 119.2 . . ?
C12P C13P C8P 121.4(5) . . ?
C12P C13P H13P 119.3 . . ?
C8P C13P H13P 119.3 . . ?
C16P C14P C1P 115.9(6) . . ?
C16P C14P C15P 110.1(5) . . ?
C1P C14P C15P 113.5(5) . . ?
C16P C14P C7P 119.4(5) . . ?
C1P C14P C7P 85.4(4) . . ?
C15P C14P C7P 110.6(5) . . ?
C14P C15P H15D 109.5 . . ?
C14P C15P H15E 109.5 . . ?
H15D C15P H15E 109.5 . . ?
C14P C15P H15F 109.5 . . ?
H15D C15P H15F 109.5 . . ?
H15E C15P H15F 109.5 . . ?
C14P C16P H16D 109.5 . . ?
C14P C16P H16E 109.5 . . ?
H16D C16P H16E 109.5 . . ?
C14P C16P H16F 109.5 . . ?
H16D C16P H16F 109.5 . . ?
H16E C16P H16F 109.5 . . ?
C19P C17P C18P 113.2(9) . . ?
C19P C17P C3P 111.5(7) . . ?
C18P C17P C3P 111.5(7) . . ?
C19P C17P H17P 106.7 . . ?
C18P C17P H17P 106.7 . . ?
C3P C17P H17P 106.7 . . ?
C17P C18P H18D 109.5 . . ?
C17P C18P H18E 109.5 . . ?
H18D C18P H18E 109.5 . . ?
C17P C18P H18F 109.5 . . ?
H18D C18P H18F 109.5 . . ?
H18E C18P H18F 109.5 . . ?
C17P C19P H19D 109.5 . . ?
C17P C19P H19E 109.5 . . ?
H19D C19P H19E 109.5 . . ?
C17P C19P H19F 109.5 . . ?
H19D C19P H19F 109.5 . . ?
H19E C19P H19F 109.5 . . ?
C22P C20P C5P 111.9(7) . . ?
C22P C20P C21P 110.3(8) . . ?
C5P C20P C21P 111.4(7) . . ?
C22P C20P H20P 107.7 . . ?
C5P C20P H20P 107.7 . . ?
C21P C20P H20P 107.7 . . ?
C20P C21P H21D 109.5 . . ?
C20P C21P H21E 109.5 . . ?
H21D C21P H21E 109.5 . . ?
C20P C21P H21F 109.5 . . ?
H21D C21P H21F 109.5 . . ?
H21E C21P H21F 109.5 . . ?
C20P C22P H22D 109.5 . . ?
C20P C22P H22E 109.5 . . ?
H22D C22P H22E 109.5 . . ?
C20P C22P H22F 109.5 . . ?
H22D C22P H22F 109.5 . . ?
H22E C22P H22F 109.5 . . ?
O2P C23P N1P 121.7(6) . . ?
O2P C23P C11P 122.4(6) . . ?
N1P C23P C11P 116.0(5) . . ?
N1P C24P C25P 113.7(6) . . ?
N1P C24P C27P 111.0(5) . . ?
C25P C24P C27P 109.8(5) . . ?
N1P C24P H24P 107.4 . . ?
C25P C24P H24P 107.4 . . ?
C27P C24P H24P 107.4 . . ?
O3P C25P O4P 123.7(7) . . ?
O3P C25P C24P 122.3(7) . . ?
O4P C25P C24P 114.0(6) . . ?
O4P C26P H26D 109.5 . . ?
O4P C26P H26E 109.5 . . ?
H26D C26P H26E 109.5 . . ?
O4P C26P H26F 109.5 . . ?
H26D C26P H26F 109.5 . . ?
H26E C26P H26F 109.5 . . ?
C28P C27P C24P 113.8(5) . . ?
C28P C27P H27C 108.8 . . ?
C24P C27P H27C 108.8 . . ?
C28P C27P H27D 108.8 . . ?
C24P C27P H27D 108.8 . . ?
H27C C27P H27D 107.7 . . ?
C29P C28P C33P 118.0 . . ?
C29P C28P C27P 121.0(4) . . ?
C33P C28P C27P 120.9(4) . . ?
C28P C29P C30P 120.7 . . ?
C28P C29P H29P 119.7 . . ?
C30P C29P H29P 119.7 . . ?
C31P C30P C29P 121.2 . . ?
C31P C30P H30P 119.4 . . ?
C29P C30P H30P 119.4 . . ?
C32P C31P C30P 118.1 . . ?
C32P C31P H31P 120.9 . . ?
C30P C31P H31P 120.9 . . ?
C31P C32P C33P 120.9 . . ?
C31P C32P H32P 119.6 . . ?
C33P C32P H32P 119.6 . . ?
C32P C33P C28P 121.0 . . ?
C32P C33P H33P 119.5 . . ?
C28P C33P H33P 119.5 . . ?

loop_
_geom_bond_atom_site_label_1
_geom_bond_atom_site_label_2
_geom_bond_distance
_geom_bond_site_symmetry_2
_geom_bond_publ_flag
N1R C23R 1.336(11) . ?
N1R C24R 1.445(11) . ?
N1R H1R 0.8600 . ?
O1R C7R 1.227(11) . ?
O2R C23R 1.225(11) . ?
O3R C25R 1.191(11) . ?
O4R C25R 1.289(11) . ?
O4R C26R 1.433(11) . ?
C1R C2R 1.381(10) . ?
C1R C6R 1.396(10) . ?
C1R C14R 1.496(10) . ?
C2R C3R 1.371(10) . ?
C2R H2R 0.9300 . ?
C3R C4R 1.373(10) . ?
C3R C17R 1.496(10) . ?
C4R C5R 1.418(10) . ?
C4R H4R 0.9300 . ?
C5R C6R 1.383(10) . ?
C5R C20R 1.523(11) . ?
C6R C7R 1.505(10) . ?
C7R C8R 1.477(10) . ?
C8R C9R 1.385(10) . ?
C8R C13R 1.386(10) . ?
C9R C10R 1.373(10) . ?
C9R H9R 0.9300 . ?
C10R C11R 1.379(10) . ?
C10R H10R 0.9300 . ?
C11R C12R 1.391(10) . ?
C11R C23R 1.483(10) . ?
C12R C13R 1.360(10) . ?
C12R H12R 0.9300 . ?
C13R H13R 0.9300 . ?
C14R C15R 1.507(11) . ?
C14R C16R 1.520(11) . ?
C14R H14R 0.9800 . ?
C15R H15A 0.9600 . ?
C15R H15B 0.9600 . ?
C15R H15C 0.9600 . ?
C16R H16A 0.9600 . ?
C16R H16B 0.9600 . ?
C16R H16C 0.9600 . ?
C17R C19R 1.440(11) . ?
C17R C18R 1.493(11) . ?
C17R H17R 0.9800 . ?
C18R H18A 0.9600 . ?
C18R H18B 0.9600 . ?
C18R H18C 0.9600 . ?
C19R H19A 0.9600 . ?
C19R H19B 0.9600 . ?
C19R H19C 0.9600 . ?
C20R C21R 1.501(11) . ?
C20R C22R 1.517(11) . ?
C20R H20R 0.9800 . ?
C21R H21A 0.9600 . ?
C21R H21B 0.9600 . ?
C21R H21C 0.9600 . ?
C22R H22A 0.9600 . ?
C22R H22B 0.9600 . ?
C22R H22C 0.9600 . ?
C24R C25R 1.511(11) . ?
C24R C27R 1.523(11) . ?
C24R H24R 0.9800 . ?
C26R H26A 0.9600 . ?
C26R H26B 0.9600 . ?
C26R H26C 0.9600 . ?
C27R C28R 1.488(10) . ?
C27R H27A 0.9700 . ?
C27R H27B 0.9700 . ?
C28R C29R 1.3754 . ?
C28R C33R 1.3831 . ?
C29R C30R 1.3701 . ?
C29R H29R 0.9300 . ?
C30R C31R 1.3771 . ?
C30R H30R 0.9300 . ?
C31R C32R 1.3617 . ?
C31R H31R 0.9300 . ?
C32R C33R 1.3726 . ?
C32R H32R 0.9300 . ?
C33R H33R 0.9300 . ?
N1P C23P 1.336(6) . ?
N1P C24P 1.435(6) . ?
N1P H1P 0.8600 . ?
O1P C7P 1.409(8) . ?
O2P C23P 1.224(6) . ?
O3P C25P 1.217(7) . ?
O4P C25P 1.311(7) . ?
O4P C26P 1.443(8) . ?
C1P C6P 1.355(7) . ?
C1P C2P 1.374(7) . ?
C1P C14P 1.527(7) . ?
C2P C3P 1.389(7) . ?
C2P H2P 0.9300 . ?
C3P C4P 1.380(8) . ?
C3P C17P 1.545(7) . ?
C4P C5P 1.405(7) . ?
C4P H4P 0.9300 . ?
C5P C6P 1.385(7) . ?
C5P C20P 1.508(7) . ?
C6P C7P 1.525(7) . ?
C7P C8P 1.519(6) . ?
C7P C14P 1.634(7) . ?
C8P C9P 1.361(6) . ?
C8P C13P 1.391(6) . ?
C9P C10P 1.378(7) . ?
C9P H9P 0.9300 . ?
C10P C11P 1.370(7) . ?
C10P H10P 0.9300 . ?
C11P C12P 1.378(6) . ?
C11P C23P 1.482(6) . ?
C12P C13P 1.361(7) . ?
C12P H12P 0.9300 . ?
C13P H13P 0.9300 . ?
C14P C16P 1.494(7) . ?
C14P C15P 1.531(7) . ?
C15P H15D 0.9600 . ?
C15P H15E 0.9600 . ?
C15P H15F 0.9600 . ?
C16P H16D 0.9600 . ?
C16P H16E 0.9600 . ?
C16P H16F 0.9600 . ?
C17P C19P 1.463(9) . ?
C17P C18P 1.476(9) . ?
C17P H17P 0.9800 . ?
C18P H18D 0.9600 . ?
C18P H18E 0.9600 . ?
C18P H18F 0.9600 . ?
C19P H19D 0.9600 . ?
C19P H19E 0.9600 . ?
C19P H19F 0.9600 . ?
C20P C22P 1.504(8) . ?
C20P C21P 1.511(8) . ?
C20P H20P 0.9800 . ?
C21P H21D 0.9600 . ?
C21P H21E 0.9600 . ?
C21P H21F 0.9600 . ?
C22P H22D 0.9600 . ?
C22P H22E 0.9600 . ?
C22P H22F 0.9600 . ?
C24P C25P 1.500(7) . ?
C24P C27P 1.527(8) . ?
C24P H24P 0.9800 . ?
C26P H26D 0.9600 . ?
C26P H26E 0.9600 . ?
C26P H26F 0.9600 . ?
C27P C28P 1.464(7) . ?
C27P H27C 0.9700 . ?
C27P H27D 0.9700 . ?
C28P C29P 1.3689 . ?
C28P C33P 1.3759 . ?
C29P C30P 1.3762 . ?
C29P H29P 0.9300 . ?
C30P C31P 1.3694 . ?
C30P H30P 0.9300 . ?
C31P C32P 1.3674 . ?
C31P H31P 0.9300 . ?
C32P C33P 1.3743 . ?
C32P H32P 0.9300 . ?
C33P H33P 0.9300 . ?
